data_7710645
loop_
_publ_author_name
'Byrne, Nicole M.'
'Schofield, Mark Hopkins'
'Cahill, Chris'

_publ_section_title
;
 A novel symmetric pyrazine (pyz)-bridged uranyl dimer
 [UO2Cl3(H2O)(Pyz)0.5]22-: Synthesis, structural and computational
 analysis
;
_journal_name_full 'Dalton Transactions'
_journal_paper_doi 10.1039/D2DT01486F
_journal_year 2022
_chemical_formula_moiety 'C4 H8 Cl6 N2 O6 U2, 2(C4 H5 N2), 2(H2 O)'
_chemical_formula_sum 'C12 H22 Cl6 N6 O8 U2'
_chemical_formula_weight 1067.11
_space_group_crystal_system triclinic
_space_group_IT_number 2
_space_group_name_Hall '-P 1'
_space_group_name_H-M_alt 'P -1'
_atom_sites_solution_hydrogens mixed
_atom_sites_solution_primary direct
_audit_creation_method SHELXL-2018/3
_audit_update_record
;
2022-04-27 deposited with the CCDC.	2022-06-23 downloaded from the CCDC.
;
_cell_angle_alpha 70.837(2)
_cell_angle_beta 73.478(2)
_cell_angle_gamma 69.922(3)
_cell_formula_units_Z 1
_cell_length_a 7.3929(3)
_cell_length_b 8.7830(5)
_cell_length_c 12.2365(6)
_cell_measurement_reflns_used 9669
_cell_measurement_temperature 100(2)
_cell_measurement_theta_max 54.241
_cell_measurement_theta_min 5.100
_cell_volume 691.57(6)
_computing_cell_refinement 'SAINT v. 8.38A, Bruker-AXS'
_computing_data_collection 'APEX-3, Bruker-AXS'
_computing_data_reduction 'SAINT v. 8.38A, Bruker-AXS'
_computing_molecular_graphics 'WinGX, L. Farraguia'
_computing_structure_refinement 'SHELXL-2018/3 (Sheldrick, 2018)'
_computing_structure_solution 'SHELXT 2014/4 (Sheldrick, 2014)'
_diffrn_ambient_temperature 100(2)
_diffrn_measured_fraction_theta_full 1.000
_diffrn_measured_fraction_theta_max 1.000
_diffrn_measurement_device_type 'Bruker D8 Quest'
_diffrn_measurement_method 'omega scans'
_diffrn_radiation_type MoK\a
_diffrn_radiation_wavelength 0.71073
_diffrn_reflns_av_R_equivalents 0.0262
_diffrn_reflns_av_unetI/netI 0.0138
_diffrn_reflns_Laue_measured_fraction_full 1.000
_diffrn_reflns_Laue_measured_fraction_max 1.000
_diffrn_reflns_limit_h_max 9
_diffrn_reflns_limit_h_min -9
_diffrn_reflns_limit_k_max 11
_diffrn_reflns_limit_k_min -11
_diffrn_reflns_limit_l_max 15
_diffrn_reflns_limit_l_min -15
_diffrn_reflns_number 27388
_diffrn_reflns_point_group_measured_fraction_full 1.000
_diffrn_reflns_point_group_measured_fraction_max 1.000
_diffrn_reflns_theta_full 25.242
_diffrn_reflns_theta_max 27.161
_diffrn_reflns_theta_min 2.554
_exptl_absorpt_coefficient_mu 12.319
_exptl_absorpt_correction_T_max 0.5242
_exptl_absorpt_correction_T_min 0.3556
_exptl_absorpt_correction_type multi-scan
_exptl_absorpt_process_details 'SADABS-2016/2, G. Sheldrick'
_exptl_crystal_colour yellow
_exptl_crystal_density_diffrn 2.562
_exptl_crystal_description block
_exptl_crystal_F_000 486
_exptl_crystal_size_max 0.090
_exptl_crystal_size_mid 0.051
_exptl_crystal_size_min 0.050
_refine_diff_density_max 0.458
_refine_diff_density_min -1.126
_refine_diff_density_rms 0.075
_refine_ls_extinction_method none
_refine_ls_goodness_of_fit_ref 1.058
_refine_ls_hydrogen_treatment mixed
_refine_ls_matrix_type full
_refine_ls_number_parameters 160
_refine_ls_number_reflns 3069
_refine_ls_number_restraints 3
_refine_ls_restrained_S_all 1.058
_refine_ls_R_factor_all 0.0110
_refine_ls_R_factor_gt 0.0106
_refine_ls_shift/su_max 0.001
_refine_ls_shift/su_mean 0.000
_refine_ls_structure_factor_coef Fsqd
_refine_ls_weighting_details 'w=1/[\s^2^(Fo^2^)+(0.0083P)^2^+0.7417P] where P=(Fo^2^+2Fc^2^)/3'
_refine_ls_weighting_scheme calc
_refine_ls_wR_factor_gt 0.0254
_refine_ls_wR_factor_ref 0.0256
_reflns_Friedel_coverage 0.000
_reflns_number_gt 3012
_reflns_number_total 3069
_reflns_threshold_expression 'I > 2\s(I)'
_cod_data_source_file d2dt01486f5.cif
_cod_data_source_block shelx
_cod_database_code 7710645
_shelx_shelxl_version_number 2018/3
_shelx_space_group_comment
;
The symmetry employed for this shelxl refinement is uniquely defined
by the following loop, which should always be used as a source of
symmetry information in preference to the above space-group names.
They are only intended as comments.
;

loop_
_space_group_symop_operation_xyz
'x, y, z'
'-x, -y, -z'

loop_
_atom_site_label
_atom_site_type_symbol
_atom_site_fract_x
_atom_site_fract_y
_atom_site_fract_z
_atom_site_U_iso_or_equiv
_atom_site_adp_type
_atom_site_occupancy
_atom_site_site_symmetry_order
_atom_site_calc_flag
_atom_site_refinement_flags_posn
_atom_site_refinement_flags_adp
_atom_site_refinement_flags_occupancy
_atom_site_disorder_assembly
_atom_site_disorder_group
U1 U 0.18723(2) 0.68052(2) 0.24511(2) 0.01529(3) Uani 1 1 d . . . . .
Cl1 Cl 0.53686(8) 0.46021(7) 0.17338(5) 0.02687(12) Uani 1 1 d . . . . .
Cl2 Cl -0.14912(8) 0.88088(7) 0.17500(4) 0.02300(11) Uani 1 1 d . . . . .
Cl3 Cl 0.00647(8) 0.82974(6) 0.42478(4) 0.01991(10) Uani 1 1 d . . . . .
O1 O 0.3094(2) 0.83868(19) 0.17576(13) 0.0200(3) Uani 1 1 d . . . . .
O2 O 0.0802(2) 0.51366(19) 0.31922(14) 0.0221(3) Uani 1 1 d . . . . .
O5 O 0.1891(2) 0.6429(2) 0.05596(14) 0.0287(4) Uani 1 1 d . . . . .
H5A H 0.095027 0.688041 0.016010 0.043 Uiso 1 1 d R U . . .
H5B H 0.287977 0.593921 0.009040 0.043 Uiso 1 1 d R U . . .
N1 N 0.3966(3) 0.5595(2) 0.40830(16) 0.0192(4) Uani 1 1 d . . . . .
C1 C 0.5499(3) 0.6127(3) 0.4020(2) 0.0222(4) Uani 1 1 d . . . . .
H1 H 0.589486 0.692828 0.333143 0.027 Uiso 1 1 calc R U . . .
C2 C 0.3486(3) 0.4457(3) 0.5072(2) 0.0216(4) Uani 1 1 d . . . . .
H2 H 0.241387 0.404245 0.514949 0.026 Uiso 1 1 calc R U . . .
N3 N 0.3631(3) 0.1399(2) 0.22045(16) 0.0237(4) Uani 1 1 d . . . . .
H3 H 0.449998 0.102771 0.266308 0.028 Uiso 1 1 d R U . . .
N4 N 0.0951(3) 0.2486(2) 0.07975(16) 0.0246(4) Uani 1 1 d . . . . .
C5 C 0.4256(4) 0.1593(3) 0.10427(19) 0.0236(5) Uani 1 1 d . . . . .
H5 H 0.561763 0.135882 0.070681 0.028 Uiso 1 1 calc R U . . .
C6 C 0.2875(4) 0.2139(3) 0.03478(19) 0.0230(5) Uani 1 1 d . . . . .
H6 H 0.330096 0.227565 -0.047914 0.028 Uiso 1 1 calc R U . . .
C7 C 0.0397(4) 0.2282(3) 0.1957(2) 0.0279(5) Uani 1 1 d . . . . .
H7 H -0.096465 0.252181 0.229351 0.033 Uiso 1 1 calc R U . . .
C8 C 0.1734(4) 0.1733(3) 0.26873(19) 0.0258(5) Uani 1 1 d . . . . .
H8 H 0.130860 0.159617 0.351426 0.031 Uiso 1 1 calc R U . . .
O7 O 0.5811(2) 0.0682(3) 0.38301(16) 0.0331(4) Uani 1 1 d D . . . .
H7B H 0.689(3) 0.004(3) 0.379(3) 0.050 Uiso 1 1 d D U . . .
H7A H 0.588(5) 0.161(2) 0.353(3) 0.050 Uiso 1 1 d D U . . .

loop_
_atom_site_aniso_label
_atom_site_aniso_U_11
_atom_site_aniso_U_22
_atom_site_aniso_U_33
_atom_site_aniso_U_23
_atom_site_aniso_U_13
_atom_site_aniso_U_12
U1 0.01653(4) 0.01561(4) 0.01516(4) -0.00919(3) 0.00674(3) -0.00913(3)
Cl1 0.0228(3) 0.0287(3) 0.0328(3) -0.0226(2) 0.0130(2) -0.0124(2)
Cl2 0.0261(3) 0.0274(3) 0.0170(2) -0.0118(2) 0.0001(2) -0.0068(2)
Cl3 0.0235(2) 0.0221(2) 0.0142(2) -0.01046(19) 0.00283(18) -0.0061(2)
O1 0.0227(8) 0.0191(7) 0.0197(7) -0.0089(6) 0.0063(6) -0.0122(6)
O2 0.0236(8) 0.0205(8) 0.0237(8) -0.0105(6) 0.0080(6) -0.0136(6)
O5 0.0260(8) 0.0424(10) 0.0224(8) -0.0237(8) 0.0050(7) -0.0085(8)
N1 0.0161(8) 0.0178(9) 0.0225(9) -0.0107(7) 0.0071(7) -0.0069(7)
C1 0.0197(10) 0.0220(11) 0.0230(11) -0.0071(9) 0.0054(8) -0.0099(9)
C2 0.0172(10) 0.0213(11) 0.0255(11) -0.0085(9) 0.0054(8) -0.0099(8)
N3 0.0395(11) 0.0146(9) 0.0172(9) -0.0032(7) -0.0026(8) -0.0110(8)
N4 0.0371(11) 0.0159(9) 0.0159(9) -0.0049(7) 0.0005(8) -0.0051(8)
C5 0.0359(13) 0.0166(10) 0.0178(10) -0.0051(8) 0.0029(9) -0.0127(9)
C6 0.0404(13) 0.0149(10) 0.0124(10) -0.0039(8) 0.0022(9) -0.0116(9)
C7 0.0370(13) 0.0205(11) 0.0177(11) -0.0058(9) 0.0019(10) -0.0027(10)
C8 0.0430(14) 0.0153(10) 0.0134(10) -0.0046(8) 0.0027(9) -0.0070(10)
O7 0.0196(8) 0.0558(12) 0.0266(9) -0.0220(9) -0.0014(7) -0.0052(8)

loop_
_atom_type_symbol
_atom_type_description
_atom_type_scat_dispersion_real
_atom_type_scat_dispersion_imag
_atom_type_scat_source
C C 0.0033 0.0016 'International Tables Vol C Tables 4.2.6.8 and 6.1.1.4'
H H 0.0000 0.0000 'International Tables Vol C Tables 4.2.6.8 and 6.1.1.4'
Cl Cl 0.1484 0.1585 'International Tables Vol C Tables 4.2.6.8 and 6.1.1.4'
N N 0.0061 0.0033 'International Tables Vol C Tables 4.2.6.8 and 6.1.1.4'
O O 0.0106 0.0060 'International Tables Vol C Tables 4.2.6.8 and 6.1.1.4'
U U -9.6767 9.6646 'International Tables Vol C Tables 4.2.6.8 and 6.1.1.4'

loop_
_geom_angle_atom_site_label_1
_geom_angle_atom_site_label_2
_geom_angle_atom_site_label_3
_geom_angle
_geom_angle_site_symmetry_1
_geom_angle_site_symmetry_3
_geom_angle_publ_flag
O2 U1 O1 175.82(7) . . ?
O2 U1 O5 90.05(7) . . ?
O1 U1 O5 91.84(6) . . ?
O2 U1 N1 85.91(7) . . ?
O1 U1 N1 90.24(6) . . ?
O5 U1 N1 139.95(6) . . ?
O2 U1 Cl2 91.55(6) . . ?
O1 U1 Cl2 92.59(5) . . ?
O5 U1 Cl2 71.79(4) . . ?
N1 U1 Cl2 148.04(4) . . ?
O2 U1 Cl3 90.72(5) . . ?
O1 U1 Cl3 89.50(5) . . ?
O5 U1 Cl3 150.01(4) . . ?
N1 U1 Cl3 69.97(4) . . ?
Cl2 U1 Cl3 78.219(16) . . ?
O2 U1 Cl1 90.83(5) . . ?
O1 U1 Cl1 86.31(5) . . ?
O5 U1 Cl1 70.30(4) . . ?
N1 U1 Cl1 69.94(4) . . ?
Cl2 U1 Cl1 142.010(17) . . ?
Cl3 U1 Cl1 139.657(17) . . ?
U1 O5 H5A 127.1 . . ?
U1 O5 H5B 127.9 . . ?
H5A O5 H5B 104.5 . . ?
C2 N1 C1 116.4(2) . . ?
C2 N1 U1 120.79(14) . . ?
C1 N1 U1 122.68(15) . . ?
N1 C1 C2 121.7(2) . 2_666 ?
N1 C1 H1 119.1 . . ?
C2 C1 H1 119.1 2_666 . ?
N1 C2 C1 121.9(2) . 2_666 ?
N1 C2 H2 119.1 . . ?
C1 C2 H2 119.1 2_666 . ?
C8 N3 C5 121.7(2) . . ?
C8 N3 H3 119.1 . . ?
C5 N3 H3 119.2 . . ?
C7 N4 C6 117.7(2) . . ?
N3 C5 C6 118.1(2) . . ?
N3 C5 H5 120.9 . . ?
C6 C5 H5 120.9 . . ?
N4 C6 C5 122.1(2) . . ?
N4 C6 H6 118.9 . . ?
C5 C6 H6 118.9 . . ?
N4 C7 C8 122.1(2) . . ?
N4 C7 H7 118.9 . . ?
C8 C7 H7 118.9 . . ?
N3 C8 C7 118.3(2) . . ?
N3 C8 H8 120.9 . . ?
C7 C8 H8 120.9 . . ?
H7B O7 H7A 110(3) . . ?

loop_
_geom_bond_atom_site_label_1
_geom_bond_atom_site_label_2
_geom_bond_distance
_geom_bond_site_symmetry_2
_geom_bond_publ_flag
U1 O2 1.7640(15) . ?
U1 O1 1.7654(14) . ?
U1 O5 2.4385(15) . ?
U1 N1 2.5979(19) . ?
U1 Cl2 2.6895(6) . ?
U1 Cl3 2.7121(5) . ?
U1 Cl1 2.7543(5) . ?
O5 H5A 0.8699 . ?
O5 H5B 0.8699 . ?
N1 C2 1.340(3) . ?
N1 C1 1.342(3) . ?
C1 C2 1.377(3) 2_666 ?
C1 H1 0.9500 . ?
C2 H2 0.9500 . ?
N3 C8 1.328(3) . ?
N3 C5 1.336(3) . ?
N3 H3 0.8801 . ?
N4 C7 1.329(3) . ?
N4 C6 1.337(3) . ?
C5 C6 1.373(3) . ?
C5 H5 0.9500 . ?
C6 H6 0.9500 . ?
C7 C8 1.378(3) . ?
C7 H7 0.9500 . ?
C8 H8 0.9500 . ?
O7 H7B 0.804(17) . ?
O7 H7A 0.791(17) . ?

loop_
_geom_hbond_atom_site_label_D
_geom_hbond_atom_site_label_H
_geom_hbond_atom_site_label_A
_geom_hbond_distance_DH
_geom_hbond_distance_HA
_geom_hbond_distance_DA
_geom_hbond_angle_DHA
_geom_hbond_site_symmetry_A
_geom_hbond_publ_flag
O5 H5A N4 0.87 1.91 2.766(3) 170.0 2_565 yes
O5 H5B Cl1 0.87 2.35 3.1585(16) 155.0 2_665 yes
C1 H1 Cl2 0.95 2.86 3.742(2) 155.0 1_655 yes
N3 H3 O7 0.88 1.84 2.693(3) 164.1 . yes
C5 H5 Cl2 0.95 2.76 3.390(3) 124.8 1_645 yes
C6 H6 Cl2 0.95 2.85 3.437(2) 120.6 2_565 yes
C6 H6 O1 0.95 2.66 3.347(3) 130.1 2_665 yes
C7 H7 Cl1 0.95 2.83 3.613(3) 140.8 1_455 yes
C8 H8 Cl3 0.95 2.66 3.600(2) 171.6 2_566 yes
O7 H7B Cl2 0.804(17) 2.84(3) 3.2821(18) 117(3) 1_645 yes
O7 H7B Cl3 0.804(17) 2.422(19) 3.1980(19) 162(3) 1_645 yes
O7 H7A Cl1 0.791(17) 2.81(2) 3.528(2) 153(3) . yes

loop_
_geom_torsion_atom_site_label_1
_geom_torsion_atom_site_label_2
_geom_torsion_atom_site_label_3
_geom_torsion_atom_site_label_4
_geom_torsion
_geom_torsion_site_symmetry_1
_geom_torsion_site_symmetry_2
_geom_torsion_site_symmetry_3
_geom_torsion_site_symmetry_4
_geom_torsion_publ_flag
C2 N1 C1 C2 -0.4(3) . . . 2_666 ?
U1 N1 C1 C2 175.93(16) . . . 2_666 ?
C1 N1 C2 C1 0.4(3) . . . 2_666 ?
U1 N1 C2 C1 -176.00(16) . . . 2_666 ?
C8 N3 C5 C6 -0.5(3) . . . . ?
C7 N4 C6 C5 -0.1(3) . . . . ?
N3 C5 C6 N4 0.4(3) . . . . ?
C6 N4 C7 C8 0.0(3) . . . . ?
C5 N3 C8 C7 0.4(3) . . . . ?
N4 C7 C8 N3 -0.1(3) . . . . ?
